data_7037119
loop_
_publ_author_name
'Macor, Joseph A.'
'Brown, Jessie L.'
'Cross, Justin N.'
'Daly, Scott R.'
'Gaunt, Andrew J.'
'Girolami, Gregory S.'
'Janicke, Michael T.'
'Kozimor, Stosh A.'
'Neu, Mary P.'
'Olson, Angela C.'
'Reilly, Sean D.'
'Scott, Brian L.'

_publ_section_title
;
 Coordination chemistry of 2,2'-biphenylenedithiophosphinate and
 diphenyldithiophosphinate with U, Np, and Pu.
;
_journal_issue 43
_journal_name_full 'Dalton transactions (Cambridge, England : 2003)'
_journal_page_first 18923
_journal_page_last 18936
_journal_paper_doi 10.1039/c5dt02976g
_journal_volume 44
_journal_year 2015
_chemical_formula_sum 'C52 H48 Np O P4 S8'
_chemical_formula_weight 1306.26
_chemical_name_systematic
; 
 ? 
;
_space_group_IT_number 2
_symmetry_cell_setting triclinic
_symmetry_space_group_name_Hall '-P 1'
_symmetry_space_group_name_H-M 'P -1'
_atom_sites_solution_hydrogens geom
_atom_sites_solution_primary direct
_atom_sites_solution_secondary difmap
_audit_creation_method SHELXL-97
_audit_update_record
;
2015-06-02 deposited with the CCDC.
2015-08-21 downloaded from the CCDC.
;
_cell_angle_alpha 94.945(1)
_cell_angle_beta 95.113(1)
_cell_angle_gamma 96.364(1)
_cell_formula_units_Z 2
_cell_length_a 10.9835(9)
_cell_length_b 13.3013(10)
_cell_length_c 18.4912(14)
_cell_measurement_temperature 140(1)
_cell_volume 2661.5(4)
_computing_cell_refinement 'SAINT+, v. 7.66a (Bruker AXS, 2009)'
_computing_data_collection 'APEX II, v. 7.0 (Bruker AXS, 2009)'
_computing_data_reduction 'SAINT+, v. 7.66a (Bruker AXS, 2009)'
_computing_molecular_graphics 'SHELXTL, v. 6.14, (Bruker AXS, 2000)'
_computing_publication_material 'SHELXTL, v. 6.14, (Bruker AXS, 2000)'
_computing_structure_refinement 'SHELXL-97 (Sheldrick, 1997)'
_computing_structure_solution 'SHELXS-97 (Sheldrick, 1990)'
_diffrn_ambient_temperature 140(1)
_diffrn_measured_fraction_theta_full 0.997
_diffrn_measured_fraction_theta_max 0.919
_diffrn_measurement_device_type 'Bruker D8 with APEXII CCD'
_diffrn_measurement_method '\w scans'
_diffrn_radiation_monochromator graphite
_diffrn_radiation_source 'fine-focus sealed tube'
_diffrn_radiation_type MoK\a
_diffrn_radiation_wavelength 0.71073
_diffrn_reflns_av_R_equivalents 0.0228
_diffrn_reflns_av_sigmaI/netI 0.0308
_diffrn_reflns_limit_h_max 14
_diffrn_reflns_limit_h_min -14
_diffrn_reflns_limit_k_max 17
_diffrn_reflns_limit_k_min -17
_diffrn_reflns_limit_l_max 24
_diffrn_reflns_limit_l_min -24
_diffrn_reflns_number 31406
_diffrn_reflns_theta_full 25.00
_diffrn_reflns_theta_max 28.66
_diffrn_reflns_theta_min 1.82
_diffrn_standards_decay_% 0
_diffrn_standards_interval_count 0
_diffrn_standards_interval_time 0
_diffrn_standards_number 0
_exptl_absorpt_coefficient_mu 2.424
_exptl_absorpt_correction_T_max 0.6695
_exptl_absorpt_correction_T_min 0.5939
_exptl_absorpt_correction_type multi-scan
_exptl_absorpt_process_details 'SADABS v. 2.03 (Sheldrick, 2008)'
_exptl_crystal_colour red
_exptl_crystal_density_diffrn 1.630
_exptl_crystal_density_method 'not measured'
_exptl_crystal_description block
_exptl_crystal_F_000 1298
_exptl_crystal_size_max 0.24
_exptl_crystal_size_mid 0.22
_exptl_crystal_size_min 0.18
_refine_diff_density_max 1.141
_refine_diff_density_min -0.613
_refine_diff_density_rms 0.087
_refine_ls_extinction_method none
_refine_ls_goodness_of_fit_ref 1.100
_refine_ls_hydrogen_treatment constr
_refine_ls_matrix_type full
_refine_ls_number_parameters 595
_refine_ls_number_reflns 12585
_refine_ls_number_restraints 0
_refine_ls_restrained_S_all 1.100
_refine_ls_R_factor_all 0.0278
_refine_ls_R_factor_gt 0.0223
_refine_ls_shift/su_max 0.002
_refine_ls_shift/su_mean 0.000
_refine_ls_structure_factor_coef Fsqd
_refine_ls_weighting_details 'calc w=1/[\s^2^(Fo^2^)+(0.0219P)^2^+0.0000P] where P=(Fo^2^+2Fc^2^)/3'
_refine_ls_weighting_scheme calc
_refine_ls_wR_factor_gt 0.0465
_refine_ls_wR_factor_ref 0.0480
_reflns_number_gt 11294
_reflns_number_total 12585
_reflns_threshold_expression >2sigma(I)
_cod_data_source_file c5dt02976g2.cif
_cod_data_source_block apx2085
_cod_database_code 7037119

loop_
_symmetry_equiv_pos_as_xyz
'x, y, z'
'-x, -y, -z'

loop_
_atom_site_label
_atom_site_type_symbol
_atom_site_fract_x
_atom_site_fract_y
_atom_site_fract_z
_atom_site_U_iso_or_equiv
_atom_site_adp_type
_atom_site_occupancy
_atom_site_symmetry_multiplicity
_atom_site_calc_flag
_atom_site_refinement_flags
Np1 Np 0.734464(7) 0.742185(6) 0.741672(4) 0.01075(3) Uani 1 1 d .
P1 P 0.48624(5) 0.84293(4) 0.81139(3) 0.01372(11) Uani 1 1 d .
P2 P 0.73595(5) 0.86951(4) 0.58685(3) 0.01555(12) Uani 1 1 d .
P3 P 0.79323(5) 0.51253(4) 0.65717(3) 0.01475(11) Uani 1 1 d .
P4 P 0.92346(5) 0.73434(4) 0.90135(3) 0.01338(11) Uani 1 1 d .
S1 S 0.65694(5) 0.91619(4) 0.81093(3) 0.01768(11) Uani 1 1 d .
S2 S 0.48646(5) 0.69670(4) 0.77364(3) 0.01582(11) Uani 1 1 d .
S3 S 0.59830(5) 0.77019(4) 0.61199(3) 0.01920(12) Uani 1 1 d .
S4 S 0.86264(5) 0.90125(4) 0.67334(3) 0.01757(11) Uani 1 1 d .
S5 S 0.63036(5) 0.53961(4) 0.69105(3) 0.01526(11) Uani 1 1 d .
S6 S 0.90941(5) 0.64201(4) 0.67368(3) 0.02165(12) Uani 1 1 d .
S7 S 0.95752(5) 0.82752(4) 0.82399(3) 0.01515(11) Uani 1 1 d .
S8 S 0.76885(5) 0.63999(4) 0.86830(3) 0.01645(11) Uani 1 1 d .
C1 C 0.37474(19) 0.90214(16) 0.75720(11) 0.0147(4) Uani 1 1 d .
C2 C 0.3876(2) 1.00719(17) 0.75379(13) 0.0210(5) Uani 1 1 d .
H2 H 0.4575 1.0472 0.7767 0.025 Uiso 1 1 calc R
C3 C 0.2962(2) 1.05191(18) 0.71638(13) 0.0249(5) Uani 1 1 d .
H3 H 0.3047 1.1219 0.7143 0.030 Uiso 1 1 calc R
C4 C 0.1923(2) 0.99250(19) 0.68211(13) 0.0246(5) Uani 1 1 d .
H4 H 0.1309 1.0227 0.6572 0.030 Uiso 1 1 calc R
C5 C 0.1795(2) 0.88809(19) 0.68470(13) 0.0245(5) Uani 1 1 d .
H5 H 0.1100 0.8482 0.6612 0.029 Uiso 1 1 calc R
C6 C 0.2703(2) 0.84342(17) 0.72240(12) 0.0193(5) Uani 1 1 d .
H6 H 0.2613 0.7734 0.7244 0.023 Uiso 1 1 calc R
C7 C 0.44038(19) 0.85329(16) 0.90310(12) 0.0156(4) Uani 1 1 d .
C8 C 0.4902(2) 0.79274(18) 0.95291(13) 0.0231(5) Uani 1 1 d .
H8 H 0.5402 0.7445 0.9379 0.028 Uiso 1 1 calc R
C9 C 0.4649(2) 0.80471(19) 1.02499(13) 0.0270(5) Uani 1 1 d .
H9 H 0.4991 0.7650 1.0586 0.032 Uiso 1 1 calc R
C10 C 0.3895(2) 0.87504(19) 1.04719(13) 0.0257(5) Uani 1 1 d .
H10 H 0.3717 0.8817 1.0955 0.031 Uiso 1 1 calc R
C11 C 0.3405(2) 0.93553(18) 0.99812(13) 0.0242(5) Uani 1 1 d .
H11 H 0.2910 0.9839 1.0135 0.029 Uiso 1 1 calc R
C12 C 0.3649(2) 0.92432(17) 0.92581(13) 0.0208(5) Uani 1 1 d .
H12 H 0.3307 0.9644 0.8925 0.025 Uiso 1 1 calc R
C13 C 0.67907(19) 0.98618(16) 0.56305(12) 0.0165(4) Uani 1 1 d .
C14 C 0.6006(2) 1.0298(2) 0.60795(14) 0.0316(6) Uani 1 1 d .
H14 H 0.5744 0.9970 0.6472 0.038 Uiso 1 1 calc R
C15 C 0.5614(3) 1.1220(2) 0.59417(15) 0.0344(6) Uani 1 1 d .
H15 H 0.5083 1.1508 0.6241 0.041 Uiso 1 1 calc R
C16 C 0.6000(2) 1.17159(18) 0.53655(13) 0.0248(5) Uani 1 1 d .
H16 H 0.5742 1.2341 0.5280 0.030 Uiso 1 1 calc R
C17 C 0.6768(3) 1.1285(2) 0.49176(14) 0.0324(6) Uani 1 1 d .
H17 H 0.7028 1.1617 0.4526 0.039 Uiso 1 1 calc R
C18 C 0.7160(2) 1.03528(19) 0.50461(13) 0.0272(6) Uani 1 1 d .
H18 H 0.7673 1.0059 0.4737 0.033 Uiso 1 1 calc R
C19 C 0.8025(2) 0.81908(17) 0.50741(12) 0.0195(5) Uani 1 1 d .
C20 C 0.9234(2) 0.85120(19) 0.49575(13) 0.0268(5) Uani 1 1 d .
H20 H 0.9726 0.8968 0.5302 0.032 Uiso 1 1 calc R
C21 C 0.9704(2) 0.8151(2) 0.43269(15) 0.0344(6) Uani 1 1 d .
H21 H 1.0511 0.8370 0.4249 0.041 Uiso 1 1 calc R
C22 C 0.8988(3) 0.7472(2) 0.38166(15) 0.0367(7) Uani 1 1 d .
H22 H 0.9310 0.7234 0.3395 0.044 Uiso 1 1 calc R
C23 C 0.7797(3) 0.7146(2) 0.39297(15) 0.0409(7) Uani 1 1 d .
H23 H 0.7313 0.6687 0.3584 0.049 Uiso 1 1 calc R
C24 C 0.7309(2) 0.7499(2) 0.45584(14) 0.0326(6) Uani 1 1 d .
H24 H 0.6502 0.7272 0.4634 0.039 Uiso 1 1 calc R
C25 C 0.8542(2) 0.41442(18) 0.70673(12) 0.0208(5) Uani 1 1 d .
C26 C 0.9447(2) 0.4401(2) 0.76484(13) 0.0333(6) Uani 1 1 d .
H26 H 0.9804 0.5070 0.7756 0.040 Uiso 1 1 calc R
C27 C 0.9812(3) 0.3655(3) 0.80632(16) 0.0510(9) Uani 1 1 d .
H27 H 1.0419 0.3822 0.8452 0.061 Uiso 1 1 calc R
C28 C 0.9284(3) 0.2666(3) 0.79047(19) 0.0597(11) Uani 1 1 d .
H28 H 0.9524 0.2169 0.8193 0.072 Uiso 1 1 calc R
C29 C 0.8405(3) 0.2405(2) 0.73234(19) 0.0484(9) Uani 1 1 d .
H29 H 0.8063 0.1731 0.7214 0.058 Uiso 1 1 calc R
C30 C 0.8027(2) 0.31427(19) 0.68999(15) 0.0314(6) Uani 1 1 d .
H30 H 0.7431 0.2968 0.6506 0.038 Uiso 1 1 calc R
C31 C 0.7762(2) 0.46431(16) 0.56211(12) 0.0166(4) Uani 1 1 d .
C32 C 0.8713(2) 0.41737(19) 0.53402(14) 0.0278(6) Uani 1 1 d .
H32 H 0.9402 0.4078 0.5645 0.033 Uiso 1 1 calc R
C33 C 0.8626(3) 0.3848(2) 0.46005(14) 0.0367(7) Uani 1 1 d .
H33 H 0.9257 0.3533 0.4409 0.044 Uiso 1 1 calc R
C34 C 0.7607(3) 0.3994(2) 0.41543(14) 0.0376(7) Uani 1 1 d .
H34 H 0.7555 0.3781 0.3659 0.045 Uiso 1 1 calc R
C35 C 0.6665(3) 0.4451(2) 0.44293(14) 0.0399(7) Uani 1 1 d .
H35 H 0.5976 0.4540 0.4121 0.048 Uiso 1 1 calc R
C36 C 0.6736(2) 0.4780(2) 0.51654(13) 0.0298(6) Uani 1 1 d .
H36 H 0.6097 0.5091 0.5352 0.036 Uiso 1 1 calc R
C37 C 0.9105(2) 0.80391(16) 0.98821(11) 0.0159(4) Uani 1 1 d .
C38 C 0.8074(2) 0.78887(19) 1.02599(13) 0.0253(5) Uani 1 1 d .
H38 H 0.7407 0.7422 1.0065 0.030 Uiso 1 1 calc R
C39 C 0.8041(2) 0.8440(2) 1.09324(13) 0.0278(6) Uani 1 1 d .
H39 H 0.7357 0.8332 1.1190 0.033 Uiso 1 1 calc R
C40 C 0.9015(2) 0.91423(18) 1.12156(13) 0.0248(5) Uani 1 1 d .
H40 H 0.8980 0.9522 1.1658 0.030 Uiso 1 1 calc R
C41 C 1.0047(2) 0.92853(17) 1.08436(12) 0.0237(5) Uani 1 1 d .
H41 H 1.0711 0.9754 1.1040 0.028 Uiso 1 1 calc R
C42 C 1.0097(2) 0.87331(17) 1.01799(12) 0.0209(5) Uani 1 1 d .
H42 H 1.0796 0.8827 0.9933 0.025 Uiso 1 1 calc R
C43 C 1.05414(19) 0.66535(16) 0.92055(12) 0.0153(4) Uani 1 1 d .
C44 C 1.0662(2) 0.62186(18) 0.98612(13) 0.0240(5) Uani 1 1 d .
H44 H 1.0090 0.6299 1.0197 0.029 Uiso 1 1 calc R
C45 C 1.1635(2) 0.56648(19) 1.00160(14) 0.0292(6) Uani 1 1 d .
H45 H 1.1715 0.5373 1.0454 0.035 Uiso 1 1 calc R
C46 C 1.2482(2) 0.55490(19) 0.95182(15) 0.0314(6) Uani 1 1 d .
H46 H 1.3132 0.5175 0.9621 0.038 Uiso 1 1 calc R
C47 C 1.2372(2) 0.5982(2) 0.88710(16) 0.0337(6) Uani 1 1 d .
H47 H 1.2951 0.5903 0.8539 0.040 Uiso 1 1 calc R
C48 C 1.1401(2) 0.65378(18) 0.87099(13) 0.0242(5) Uani 1 1 d .
H48 H 1.1328 0.6830 0.8271 0.029 Uiso 1 1 calc R
C49 C 0.5380(3) 0.2918(2) 0.78085(16) 0.0371(7) Uani 1 1 d .
H49A H 0.5406 0.3158 0.7329 0.044 Uiso 1 1 calc R
H49B H 0.5734 0.2281 0.7807 0.044 Uiso 1 1 calc R
C50 C 0.6081(2) 0.36978(19) 0.83839(14) 0.0316(6) Uani 1 1 d .
H50A H 0.6692 0.4138 0.8175 0.038 Uiso 1 1 calc R
H50B H 0.6486 0.3373 0.8773 0.038 Uiso 1 1 calc R
C51 C 0.5071(2) 0.4296(2) 0.86649(16) 0.0364(7) Uani 1 1 d .
H51A H 0.5029 0.4253 0.9183 0.044 Uiso 1 1 calc R
H51B H 0.5217 0.5005 0.8576 0.044 Uiso 1 1 calc R
C52 C 0.3901(3) 0.3776(2) 0.82268(19) 0.0479(8) Uani 1 1 d .
H52A H 0.3219 0.3747 0.8527 0.057 Uiso 1 1 calc R
H52B H 0.3692 0.4142 0.7810 0.057 Uiso 1 1 calc R
O1 O 0.41495(18) 0.27841(15) 0.79943(11) 0.0438(5) Uani 1 1 d .

loop_
_atom_site_aniso_label
_atom_site_aniso_U_11
_atom_site_aniso_U_22
_atom_site_aniso_U_33
_atom_site_aniso_U_23
_atom_site_aniso_U_13
_atom_site_aniso_U_12
Np1 0.01168(4) 0.01118(4) 0.00953(4) 0.00130(3) 0.00062(3) 0.00215(3)
P1 0.0128(3) 0.0139(3) 0.0147(3) 0.0007(2) 0.0021(2) 0.0025(2)
P2 0.0167(3) 0.0169(3) 0.0138(3) 0.0051(2) 0.0011(2) 0.0029(2)
P3 0.0174(3) 0.0148(3) 0.0123(3) -0.0006(2) 0.0011(2) 0.0045(2)
P4 0.0138(3) 0.0153(3) 0.0109(3) 0.0017(2) -0.0001(2) 0.0016(2)
S1 0.0140(3) 0.0153(3) 0.0230(3) -0.0033(2) 0.0040(2) 0.0007(2)
S2 0.0152(3) 0.0130(3) 0.0193(3) 0.0005(2) 0.0032(2) 0.0019(2)
S3 0.0179(3) 0.0215(3) 0.0173(3) 0.0079(2) -0.0039(2) -0.0019(2)
S4 0.0152(3) 0.0206(3) 0.0166(3) 0.0059(2) -0.0010(2) -0.0002(2)
S5 0.0155(3) 0.0142(3) 0.0161(3) 0.0002(2) 0.0016(2) 0.0030(2)
S6 0.0183(3) 0.0200(3) 0.0258(3) -0.0062(2) 0.0084(2) 0.0001(2)
S7 0.0167(3) 0.0156(3) 0.0125(3) 0.0026(2) -0.0003(2) -0.0004(2)
S8 0.0164(3) 0.0168(3) 0.0153(3) 0.0046(2) -0.0019(2) -0.0012(2)
C1 0.0141(10) 0.0182(11) 0.0130(10) 0.0026(9) 0.0042(8) 0.0040(8)
C2 0.0220(12) 0.0177(12) 0.0234(12) 0.0041(10) 0.0010(10) 0.0025(9)
C3 0.0318(14) 0.0193(12) 0.0264(13) 0.0086(10) 0.0038(11) 0.0096(10)
C4 0.0226(12) 0.0330(14) 0.0219(12) 0.0076(11) 0.0040(10) 0.0139(10)
C5 0.0175(12) 0.0309(14) 0.0241(13) 0.0003(11) -0.0022(10) 0.0038(10)
C6 0.0183(11) 0.0177(11) 0.0222(12) 0.0010(9) 0.0032(9) 0.0029(9)
C7 0.0131(10) 0.0162(11) 0.0170(11) -0.0007(9) 0.0046(8) -0.0014(8)
C8 0.0240(12) 0.0246(13) 0.0228(12) 0.0054(10) 0.0052(10) 0.0080(10)
C9 0.0312(14) 0.0303(14) 0.0209(13) 0.0085(11) 0.0029(11) 0.0044(11)
C10 0.0286(13) 0.0300(14) 0.0176(12) -0.0006(10) 0.0069(10) -0.0027(11)
C11 0.0190(12) 0.0259(13) 0.0271(13) -0.0053(10) 0.0071(10) 0.0029(10)
C12 0.0181(11) 0.0226(12) 0.0221(12) 0.0002(10) 0.0026(9) 0.0051(9)
C13 0.0165(11) 0.0152(11) 0.0175(11) 0.0048(9) -0.0029(9) 0.0015(8)
C14 0.0426(16) 0.0313(14) 0.0278(14) 0.0132(12) 0.0175(12) 0.0157(12)
C15 0.0440(16) 0.0288(14) 0.0355(16) 0.0078(12) 0.0117(13) 0.0172(12)
C16 0.0269(13) 0.0169(12) 0.0291(14) 0.0043(10) -0.0083(10) 0.0030(10)
C17 0.0442(16) 0.0294(14) 0.0281(14) 0.0172(12) 0.0067(12) 0.0102(12)
C18 0.0342(14) 0.0282(14) 0.0240(13) 0.0123(11) 0.0107(11) 0.0109(11)
C19 0.0246(12) 0.0200(12) 0.0171(11) 0.0076(9) 0.0035(9) 0.0105(9)
C20 0.0286(13) 0.0325(14) 0.0211(13) 0.0045(11) 0.0049(10) 0.0078(11)
C21 0.0306(14) 0.0448(17) 0.0325(15) 0.0060(13) 0.0133(12) 0.0148(12)
C22 0.0475(17) 0.0424(17) 0.0254(14) 0.0018(12) 0.0113(13) 0.0231(14)
C23 0.0448(18) 0.0460(18) 0.0298(15) -0.0127(13) 0.0032(13) 0.0091(14)
C24 0.0293(14) 0.0390(16) 0.0287(14) -0.0048(12) 0.0034(11) 0.0061(12)
C25 0.0219(12) 0.0272(13) 0.0165(11) 0.0049(10) 0.0063(9) 0.0121(10)
C26 0.0323(15) 0.0493(17) 0.0208(13) 0.0025(12) -0.0011(11) 0.0193(13)
C27 0.0479(19) 0.086(3) 0.0286(16) 0.0222(17) 0.0012(14) 0.0375(19)
C28 0.056(2) 0.082(3) 0.060(2) 0.053(2) 0.0249(19) 0.045(2)
C29 0.0502(19) 0.0363(17) 0.072(2) 0.0316(16) 0.0290(18) 0.0240(14)
C30 0.0312(14) 0.0261(14) 0.0416(16) 0.0108(12) 0.0101(12) 0.0129(11)
C31 0.0226(11) 0.0124(10) 0.0143(11) -0.0008(8) 0.0025(9) 0.0009(9)
C32 0.0308(14) 0.0288(14) 0.0250(13) -0.0004(11) 0.0074(11) 0.0074(11)
C33 0.0540(18) 0.0326(15) 0.0256(14) -0.0067(12) 0.0197(13) 0.0094(13)
C34 0.0593(19) 0.0359(16) 0.0151(13) -0.0073(11) 0.0056(13) 0.0000(14)
C35 0.0474(18) 0.0508(19) 0.0195(14) -0.0018(13) -0.0064(12) 0.0090(14)
C36 0.0323(14) 0.0382(15) 0.0182(12) -0.0043(11) -0.0015(11) 0.0096(12)
C37 0.0202(11) 0.0160(11) 0.0124(10) 0.0027(9) 0.0012(9) 0.0053(9)
C38 0.0214(12) 0.0307(14) 0.0230(13) -0.0014(11) 0.0045(10) 0.0013(10)
C39 0.0278(13) 0.0353(15) 0.0221(13) 0.0003(11) 0.0096(11) 0.0076(11)
C40 0.0381(15) 0.0227(13) 0.0153(12) 0.0006(10) 0.0049(10) 0.0110(11)
C41 0.0330(14) 0.0172(12) 0.0190(12) 0.0003(10) -0.0028(10) 0.0007(10)
C42 0.0255(12) 0.0196(12) 0.0170(12) 0.0016(9) 0.0042(10) -0.0011(9)
C43 0.0157(11) 0.0134(10) 0.0160(11) 0.0011(8) -0.0013(8) 0.0011(8)
C44 0.0277(13) 0.0273(13) 0.0183(12) 0.0056(10) 0.0013(10) 0.0070(10)
C45 0.0323(14) 0.0258(13) 0.0295(14) 0.0091(11) -0.0074(11) 0.0071(11)
C46 0.0194(13) 0.0288(14) 0.0469(17) 0.0076(12) -0.0034(12) 0.0095(10)
C47 0.0211(13) 0.0388(16) 0.0464(17) 0.0120(13) 0.0140(12) 0.0115(11)
C48 0.0224(12) 0.0269(13) 0.0257(13) 0.0083(10) 0.0067(10) 0.0056(10)
C49 0.0432(17) 0.0268(14) 0.0399(17) -0.0007(12) 0.0113(13) -0.0041(12)
C50 0.0362(15) 0.0279(14) 0.0303(15) 0.0081(11) 0.0053(12) -0.0030(11)
C51 0.0420(16) 0.0271(14) 0.0394(17) 0.0024(12) 0.0033(13) 0.0024(12)
C52 0.0347(16) 0.0366(17) 0.071(2) -0.0011(16) 0.0054(16) 0.0027(13)
O1 0.0401(12) 0.0379(12) 0.0493(13) -0.0050(10) 0.0086(10) -0.0094(9)

loop_
_atom_type_symbol
_atom_type_description
_atom_type_scat_dispersion_real
_atom_type_scat_dispersion_imag
_atom_type_scat_source
C C 0.0033 0.0016 'International Tables Vol C Tables 4.2.6.8 and 6.1.1.4'
H H 0.0000 0.0000 'International Tables Vol C Tables 4.2.6.8 and 6.1.1.4'
P P 0.1023 0.0942 'International Tables Vol C Tables 4.2.6.8 and 6.1.1.4'
S S 0.1246 0.1234 'International Tables Vol C Tables 4.2.6.8 and 6.1.1.4'
Np Np -11.4937 4.1493 'International Tables Vol C Tables 4.2.6.8 and 6.1.1.4'
O O 0.0106 0.0060 'International Tables Vol C Tables 4.2.6.8 and 6.1.1.4'

loop_
_geom_angle_atom_site_label_1
_geom_angle_atom_site_label_2
_geom_angle_atom_site_label_3
_geom_angle
S6 Np1 S3 94.785(18)
S6 Np1 S1 151.670(17)
S3 Np1 S1 90.666(17)
S6 Np1 S8 92.175(18)
S3 Np1 S8 151.104(16)
S1 Np1 S8 96.364(17)
S6 Np1 S7 77.460(17)
S3 Np1 S7 138.270(16)
S1 Np1 S7 80.015(16)
S8 Np1 S7 70.626(16)
S6 Np1 S2 137.474(17)
S3 Np1 S2 76.928(17)
S1 Np1 S2 70.813(16)
S8 Np1 S2 79.022(16)
S7 Np1 S2 134.827(16)
S6 Np1 S5 70.839(17)
S3 Np1 S5 77.975(16)
S1 Np1 S5 137.392(16)
S8 Np1 S5 77.937(16)
S7 Np1 S5 133.906(15)
S2 Np1 S5 66.636(15)
S6 Np1 S4 77.746(18)
S3 Np1 S4 70.833(16)
S1 Np1 S4 77.882(17)
S8 Np1 S4 138.052(16)
S7 Np1 S4 67.447(16)
S2 Np1 S4 134.243(15)
S5 Np1 S4 133.120(16)
C1 P1 C7 105.53(10)
C1 P1 S2 110.95(7)
C7 P1 S2 110.96(7)
C1 P1 S1 110.95(7)
C7 P1 S1 109.61(7)
S2 P1 S1 108.82(3)
C19 P2 C13 106.05(10)
C19 P2 S4 111.35(8)
C13 P2 S4 108.99(8)
C19 P2 S3 110.56(8)
C13 P2 S3 110.74(8)
S4 P2 S3 109.11(3)
C31 P3 C25 106.08(10)
C31 P3 S5 111.00(8)
C25 P3 S5 109.75(8)
C31 P3 S6 110.50(8)
C25 P3 S6 110.60(8)
S5 P3 S6 108.89(3)
C37 P4 C43 103.17(10)
C37 P4 S7 111.89(7)
C43 P4 S7 110.07(7)
C37 P4 S8 110.78(8)
C43 P4 S8 111.81(7)
S7 P4 S8 109.06(3)
P1 S1 Np1 90.62(2)
P1 S2 Np1 89.36(2)
P2 S3 Np1 90.53(2)
P2 S4 Np1 88.51(2)
P3 S5 Np1 89.11(2)
P3 S6 Np1 90.95(3)
P4 S7 Np1 89.99(2)
P4 S8 Np1 90.13(2)
C6 C1 C2 119.3(2)
C6 C1 P1 119.50(17)
C2 C1 P1 121.04(17)
C3 C2 C1 120.1(2)
C4 C3 C2 120.0(2)
C3 C4 C5 120.2(2)
C6 C5 C4 119.8(2)
C5 C6 C1 120.6(2)
C12 C7 C8 119.8(2)
C12 C7 P1 121.90(17)
C8 C7 P1 118.16(16)
C9 C8 C7 119.6(2)
C10 C9 C8 120.4(2)
C11 C10 C9 120.2(2)
C10 C11 C12 120.0(2)
C11 C12 C7 120.0(2)
C18 C13 C14 119.3(2)
C18 C13 P2 122.38(18)
C14 C13 P2 118.18(17)
C15 C14 C13 119.9(2)
C16 C15 C14 120.7(2)
C17 C16 C15 119.7(2)
C16 C17 C18 120.2(2)
C13 C18 C17 120.2(2)
C24 C19 C20 119.3(2)
C24 C19 P2 119.72(18)
C20 C19 P2 120.98(18)
C21 C20 C19 119.9(2)
C22 C21 C20 120.6(3)
C23 C22 C21 119.9(2)
C22 C23 C24 120.3(3)
C19 C24 C23 120.0(3)
C30 C25 C26 120.2(2)
C30 C25 P3 119.29(18)
C26 C25 P3 120.35(19)
C27 C26 C25 119.5(3)
C28 C27 C26 120.3(3)
C29 C28 C27 120.5(3)
C28 C29 C30 120.1(3)
C29 C30 C25 119.5(3)
C36 C31 C32 120.0(2)
C36 C31 P3 121.07(17)
C32 C31 P3 118.84(18)
C33 C32 C31 119.6(2)
C34 C33 C32 119.8(2)
C35 C34 C33 120.8(2)
C34 C35 C36 120.1(3)
C31 C36 C35 119.6(2)
C42 C37 C38 119.6(2)
C42 C37 P4 117.72(17)
C38 C37 P4 122.64(17)
C37 C38 C39 119.7(2)
C40 C39 C38 120.2(2)
C39 C40 C41 120.1(2)
C40 C41 C42 120.2(2)
C41 C42 C37 120.1(2)
C48 C43 C44 119.8(2)
C48 C43 P4 121.48(17)
C44 C43 P4 118.75(17)
C45 C44 C43 120.1(2)
C46 C45 C44 119.7(2)
C47 C46 C45 120.4(2)
C46 C47 C48 120.3(2)
C43 C48 C47 119.6(2)
O1 C49 C50 106.2(2)
C49 C50 C51 103.3(2)
C52 C51 C50 103.6(2)
O1 C52 C51 106.1(2)
C52 O1 C49 104.5(2)

loop_
_geom_bond_atom_site_label_1
_geom_bond_atom_site_label_2
_geom_bond_distance
Np1 S6 2.7853(6)
Np1 S3 2.7863(6)
Np1 S1 2.8004(5)
Np1 S8 2.8245(6)
Np1 S7 2.8334(6)
Np1 S2 2.8493(6)
Np1 S5 2.8523(6)
Np1 S4 2.8587(6)
P1 C1 1.804(2)
P1 C7 1.810(2)
P1 S2 2.0094(8)
P1 S1 2.0160(8)
P2 C19 1.809(2)
P2 C13 1.810(2)
P2 S4 2.0072(8)
P2 S3 2.0089(8)
P3 C31 1.805(2)
P3 C25 1.811(2)
P3 S5 2.0065(8)
P3 S6 2.0101(8)
P4 C37 1.808(2)
P4 C43 1.813(2)
P4 S7 2.0052(8)
P4 S8 2.0106(8)
C1 C6 1.387(3)
C1 C2 1.396(3)
C2 C3 1.385(3)
C3 C4 1.383(3)
C4 C5 1.386(3)
C5 C6 1.383(3)
C7 C12 1.387(3)
C7 C8 1.390(3)
C8 C9 1.385(3)
C9 C10 1.377(3)
C10 C11 1.377(3)
C11 C12 1.386(3)
C13 C18 1.378(3)
C13 C14 1.388(3)
C14 C15 1.380(3)
C15 C16 1.375(3)
C16 C17 1.369(3)
C17 C18 1.389(3)
C19 C24 1.389(3)
C19 C20 1.390(3)
C20 C21 1.387(3)
C21 C22 1.374(4)
C22 C23 1.372(4)
C23 C24 1.390(3)
C25 C30 1.386(3)
C25 C26 1.390(3)
C26 C27 1.377(4)
C27 C28 1.374(5)
C28 C29 1.373(5)
C29 C30 1.384(4)
C31 C36 1.384(3)
C31 C32 1.391(3)
C32 C33 1.390(3)
C33 C34 1.372(4)
C34 C35 1.371(4)
C35 C36 1.386(3)
C37 C42 1.387(3)
C37 C38 1.388(3)
C38 C39 1.394(3)
C39 C40 1.374(3)
C40 C41 1.381(3)
C41 C42 1.384(3)
C43 C48 1.384(3)
C43 C44 1.390(3)
C44 C45 1.386(3)
C45 C46 1.377(4)
C46 C47 1.374(4)
C47 C48 1.389(3)
C49 O1 1.420(3)
C49 C50 1.512(4)
C50 C51 1.536(4)
C51 C52 1.519(4)
C52 O1 1.415(3)
